data_1553438
loop_
_publ_author_name
'Wang, Lei'
'Zhang, Jianwei'
'Lang, Ming'
'Wang, Jian'

_publ_section_title
;
 Palladium-catalyzed ring contraction reaction of naphthoquinones upon
 reaction with alkynes
;
_journal_issue 5
_journal_name_full 'Organic Chemistry Frontiers'
_journal_page_first 603
_journal_paper_doi 10.1039/C6QO00045B
_journal_volume 3
_journal_year 2016
_chemical_formula_sum 'C41 H34 O6'
_chemical_formula_weight 622.68
_space_group_IT_number 14
_space_group_name_Hall '-P 2ybc'
_space_group_name_H-M_alt 'P 1 21/c 1'
_symmetry_cell_setting monoclinic
_symmetry_space_group_name_H-M 'P 1 21/c 1'
_atom_sites_solution_hydrogens geom
_atom_sites_solution_primary direct
_atom_sites_solution_secondary difmap
_audit_creation_method SHELXL-97
_audit_update_record
;
2013-02-20 deposited with the CCDC.
2016-03-07 downloaded from the CCDC.
;
_cell_angle_alpha 90.00
_cell_angle_beta 93.150(3)
_cell_angle_gamma 90.00
_cell_formula_units_Z 4
_cell_length_a 9.5936(12)
_cell_length_b 9.4163(12)
_cell_length_c 34.688(5)
_cell_measurement_reflns_used 981
_cell_measurement_temperature 100(2)
_cell_measurement_theta_max 25.43
_cell_measurement_theta_min 2.35
_cell_volume 3128.8(7)
_computing_cell_refinement 'Bruker SMART'
_computing_data_collection 'Bruker SMART'
_computing_data_reduction 'Bruker SAINT'
_computing_molecular_graphics 'Bruker SHELXTL'
_computing_publication_material 'Bruker SHELXTL'
_computing_structure_refinement 'SHELXL-97 (Sheldrick, 1997)'
_computing_structure_solution 'SHELXS-97 (Sheldrick, 1990)'
_diffrn_ambient_temperature 100(2)
_diffrn_measured_fraction_theta_full 0.998
_diffrn_measured_fraction_theta_max 0.998
_diffrn_measurement_device_type 'CCD area detector'
_diffrn_measurement_method 'phi and omega scans'
_diffrn_radiation_monochromator graphite
_diffrn_radiation_source 'fine-focus sealed tube'
_diffrn_radiation_type MoK\a
_diffrn_radiation_wavelength 0.71073
_diffrn_reflns_av_R_equivalents 0.0441
_diffrn_reflns_av_sigmaI/netI 0.0517
_diffrn_reflns_limit_h_max 12
_diffrn_reflns_limit_h_min -12
_diffrn_reflns_limit_k_max 12
_diffrn_reflns_limit_k_min -9
_diffrn_reflns_limit_l_max 44
_diffrn_reflns_limit_l_min -41
_diffrn_reflns_number 21758
_diffrn_reflns_theta_full 27.49
_diffrn_reflns_theta_max 27.49
_diffrn_reflns_theta_min 1.18
_exptl_absorpt_coefficient_mu 0.088
_exptl_absorpt_correction_T_max 0.7899
_exptl_absorpt_correction_T_min 0.6642
_exptl_absorpt_correction_type multi-scan
_exptl_absorpt_process_details 'Sadabs, (Sheldrick 2008)'
_exptl_crystal_colour COLOURLESS
_exptl_crystal_density_diffrn 1.322
_exptl_crystal_density_meas ?
_exptl_crystal_density_method 'not measured'
_exptl_crystal_description BLOCK
_exptl_crystal_F_000 1312
_exptl_crystal_size_max 0.60
_exptl_crystal_size_mid 0.36
_exptl_crystal_size_min 0.20
_refine_diff_density_max 0.392
_refine_diff_density_min -0.249
_refine_diff_density_rms 0.071
_refine_ls_extinction_method none
_refine_ls_goodness_of_fit_ref 1.037
_refine_ls_hydrogen_treatment mixed
_refine_ls_matrix_type full
_refine_ls_number_parameters 434
_refine_ls_number_reflns 7194
_refine_ls_number_restraints 0
_refine_ls_restrained_S_all 1.037
_refine_ls_R_factor_all 0.0680
_refine_ls_R_factor_gt 0.0483
_refine_ls_shift/su_max 0.001
_refine_ls_shift/su_mean 0.000
_refine_ls_structure_factor_coef Fsqd
_refine_ls_weighting_details 'calc w=1/[\s^2^(Fo^2^)+(0.0808P)^2^+0.0000P] where P=(Fo^2^+2Fc^2^)/3'
_refine_ls_weighting_scheme calc
_refine_ls_wR_factor_gt 0.1235
_refine_ls_wR_factor_ref 0.1367
_reflns_number_gt 5449
_reflns_number_total 7194
_reflns_threshold_expression >2sigma(I)
_cod_data_source_file c6qo00045b2.cif
_cod_data_source_block d135
_cod_depositor_comments
;
The following automatic conversions were performed:

data item '_exptl_absorpt_correction_type' value 'Multi-scan' was
changed to 'multi-scan' in accordance with the
/home/saulius/struct/COD-crude-data/automatic-downloads/DataCite-retrospective/RSC/depositions/lib/dictionaries/cif_core.dic
dictionary named 'cif_core.dic' version 2.4.2 last updated on
2011-04-26.

data item '_symmetry_cell_setting' value 'Monoclinic' was changed to
'monoclinic' in accordance with the
/home/saulius/struct/COD-crude-data/automatic-downloads/DataCite-retrospective/RSC/depositions/lib/dictionaries/cif_core.dic
dictionary named 'cif_core.dic' version 2.4.2 last updated on
2011-04-26.

data item '_exptl_crystal_density_meas' value 'Not Measured' was
changed to '?' -- the value is perceived as not measured.

Automatic conversion script
Id: cif_fix_values 6909 2019-04-08 15:41:33Z antanas 
;
_cod_original_sg_symbol_H-M P2(1)/c
_cod_database_code 1553438

loop_
_symmetry_equiv_pos_as_xyz
'x, y, z'
'-x, y+1/2, -z+1/2'
'-x, -y, -z'
'x, -y-1/2, z-1/2'

loop_
_atom_site_label
_atom_site_type_symbol
_atom_site_fract_x
_atom_site_fract_y
_atom_site_fract_z
_atom_site_U_iso_or_equiv
_atom_site_adp_type
_atom_site_occupancy
_atom_site_symmetry_multiplicity
_atom_site_calc_flag
_atom_site_refinement_flags
O1 O 0.07389(11) 0.60366(12) 0.14612(3) 0.0227(3) Uani 1 1 d .
O2 O 0.28311(11) 0.70804(11) 0.13990(3) 0.0180(2) Uani 1 1 d .
O3 O 0.50396(11) 1.01452(11) 0.07135(3) 0.0178(2) Uani 1 1 d .
H3O H 0.471(2) 1.066(2) 0.0908(6) 0.035(6) Uiso 1 1 d .
O4 O 0.46216(11) 0.89944(12) 0.18519(3) 0.0178(2) Uani 1 1 d .
H4O H 0.429(2) 0.972(2) 0.1711(6) 0.037(6) Uiso 1 1 d .
C1 C 0.15714(16) 0.65374(16) 0.12532(5) 0.0180(3) Uani 1 1 d .
C2 C 0.15184(16) 0.67524(16) 0.08322(5) 0.0172(3) Uani 1 1 d .
C3 C 0.04699(16) 0.63885(17) 0.05593(5) 0.0203(3) Uani 1 1 d .
H3A H -0.0337 0.5886 0.0629 0.024 Uiso 1 1 calc R
C4 C 0.06495(17) 0.67895(17) 0.01810(5) 0.0221(4) Uani 1 1 d .
H4A H -0.0045 0.6556 -0.0014 0.026 Uiso 1 1 calc R
C5 C 0.18366(17) 0.75309(17) 0.00839(5) 0.0199(3) Uani 1 1 d .
H5 H 0.1931 0.7801 -0.0177 0.024 Uiso 1 1 calc R
C6 C 0.28845(16) 0.78842(16) 0.03585(4) 0.0182(3) Uani 1 1 d .
H6 H 0.3690 0.8389 0.0289 0.022 Uiso 1 1 calc R
C7 C 0.27186(15) 0.74750(15) 0.07403(5) 0.0161(3) Uani 1 1 d .
C8 C 0.35846(16) 0.76627(16) 0.10987(4) 0.0155(3) Uani 1 1 d .
C9 C 0.48475(15) 0.82166(15) 0.11829(4) 0.0142(3) Uani 1 1 d .
C10 C 0.57553(16) 0.89603(15) 0.08942(4) 0.0143(3) Uani 1 1 d .
C11 C 0.69695(15) 0.95120(15) 0.11601(4) 0.0147(3) Uani 1 1 d .
C12 C 0.68210(15) 0.91988(15) 0.15311(4) 0.0145(3) Uani 1 1 d .
C13 C 0.55189(15) 0.83142(15) 0.15917(4) 0.0143(3) Uani 1 1 d .
C14 C 0.62109(15) 0.79996(16) 0.05710(4) 0.0153(3) Uani 1 1 d .
C15 C 0.63724(16) 0.65440(16) 0.06279(5) 0.0170(3) Uani 1 1 d .
H15 H 0.6244 0.6149 0.0875 0.020 Uiso 1 1 calc R
C16 C 0.67194(17) 0.56636(17) 0.03266(5) 0.0204(3) Uani 1 1 d .
H16 H 0.6826 0.4672 0.0369 0.024 Uiso 1 1 calc R
C17 C 0.69114(16) 0.62275(18) -0.00363(5) 0.0215(4) Uani 1 1 d .
H17 H 0.7137 0.5624 -0.0243 0.026 Uiso 1 1 calc R
C18 C 0.67725(16) 0.76750(18) -0.00944(5) 0.0213(4) Uani 1 1 d .
H18 H 0.6908 0.8067 -0.0342 0.026 Uiso 1 1 calc R
C19 C 0.64358(16) 0.85592(17) 0.02074(5) 0.0190(3) Uani 1 1 d .
H19 H 0.6358 0.9554 0.0166 0.023 Uiso 1 1 calc R
C20 C 0.80931(16) 1.04258(16) 0.10164(4) 0.0160(3) Uani 1 1 d .
C21 C 0.91131(17) 0.98931(17) 0.07840(5) 0.0212(4) Uani 1 1 d .
H21 H 0.9057 0.8936 0.0698 0.025 Uiso 1 1 calc R
C22 C 1.02098(17) 1.07434(18) 0.06761(5) 0.0241(4) Uani 1 1 d .
H22 H 1.0906 1.0365 0.0521 0.029 Uiso 1 1 calc R
C23 C 1.02829(17) 1.21471(18) 0.07961(5) 0.0222(4) Uani 1 1 d .
H23 H 1.1032 1.2731 0.0723 0.027 Uiso 1 1 calc R
C24 C 0.92718(18) 1.26999(18) 0.10210(5) 0.0222(4) Uani 1 1 d .
H24 H 0.9319 1.3665 0.1101 0.027 Uiso 1 1 calc R
C25 C 0.81805(17) 1.18388(17) 0.11307(4) 0.0194(3) Uani 1 1 d .
H25 H 0.7487 1.2223 0.1286 0.023 Uiso 1 1 calc R
C26 C 0.78000(16) 0.95684(15) 0.18628(4) 0.0157(3) Uani 1 1 d .
C27 C 0.91686(17) 0.90560(17) 0.18791(5) 0.0224(4) Uani 1 1 d .
H27 H 0.9481 0.8497 0.1673 0.027 Uiso 1 1 calc R
C28 C 1.00743(18) 0.93565(18) 0.21938(5) 0.0267(4) Uani 1 1 d .
H28 H 1.1000 0.8994 0.2203 0.032 Uiso 1 1 calc R
C29 C 0.96338(18) 1.01834(18) 0.24938(5) 0.0256(4) Uani 1 1 d .
H29 H 1.0258 1.0396 0.2708 0.031 Uiso 1 1 calc R
C30 C 0.82850(18) 1.06985(18) 0.24802(5) 0.0232(4) Uani 1 1 d .
H30 H 0.7982 1.1267 0.2686 0.028 Uiso 1 1 calc R
C31 C 0.73694(17) 1.03908(16) 0.21676(5) 0.0184(3) Uani 1 1 d .
H31 H 0.6441 1.0745 0.2162 0.022 Uiso 1 1 calc R
C32 C 0.59175(16) 0.68609(15) 0.17601(4) 0.0149(3) Uani 1 1 d .
C33 C 0.51084(17) 0.61958(17) 0.20276(5) 0.0193(3) Uani 1 1 d .
H33 H 0.4291 0.6649 0.2109 0.023 Uiso 1 1 calc R
C34 C 0.54882(19) 0.48782(17) 0.21752(5) 0.0241(4) Uani 1 1 d .
H34 H 0.4932 0.4435 0.2359 0.029 Uiso 1 1 calc R
C35 C 0.66692(19) 0.42017(17) 0.20575(5) 0.0244(4) Uani 1 1 d .
H35 H 0.6922 0.3295 0.2159 0.029 Uiso 1 1 calc R
C36 C 0.74856(17) 0.48505(17) 0.17906(5) 0.0206(3) Uani 1 1 d .
H36 H 0.8297 0.4388 0.1708 0.025 Uiso 1 1 calc R
C37 C 0.71136(16) 0.61762(16) 0.16447(4) 0.0160(3) Uani 1 1 d .
H37 H 0.7680 0.6623 0.1464 0.019 Uiso 1 1 calc R
O1S O 0.38884(13) 0.14592(12) 0.13531(4) 0.0278(3) Uani 1 1 d .
O2S O 0.26303(13) 0.32982(12) 0.15471(3) 0.0262(3) Uani 1 1 d .
C1S C 0.4353(2) 0.37958(18) 0.11173(5) 0.0275(4) Uani 1 1 d .
H1S1 H 0.4924 0.4406 0.1292 0.041 Uiso 1 1 calc R
H1S2 H 0.3669 0.4378 0.0969 0.041 Uiso 1 1 calc R
H1S3 H 0.4955 0.3308 0.0940 0.041 Uiso 1 1 calc R
C2S C 0.36078(17) 0.27214(17) 0.13478(5) 0.0203(3) Uani 1 1 d .
C3S C 0.18640(19) 0.2371(2) 0.17998(5) 0.0308(4) Uani 1 1 d .
H3S1 H 0.1687 0.1445 0.1671 0.037 Uiso 1 1 calc R
H3S2 H 0.0951 0.2806 0.1849 0.037 Uiso 1 1 calc R
C4S C 0.26780(19) 0.21410(19) 0.21752(5) 0.0281(4) Uani 1 1 d .
H4S1 H 0.3571 0.1688 0.2127 0.042 Uiso 1 1 calc R
H4S2 H 0.2145 0.1527 0.2341 0.042 Uiso 1 1 calc R
H4S3 H 0.2850 0.3057 0.2303 0.042 Uiso 1 1 calc R

loop_
_atom_site_aniso_label
_atom_site_aniso_U_11
_atom_site_aniso_U_22
_atom_site_aniso_U_33
_atom_site_aniso_U_23
_atom_site_aniso_U_13
_atom_site_aniso_U_12
O1 0.0176(6) 0.0254(6) 0.0255(6) -0.0002(5) 0.0061(5) -0.0028(5)
O2 0.0167(6) 0.0191(6) 0.0184(6) 0.0002(4) 0.0022(4) -0.0022(4)
O3 0.0217(6) 0.0132(6) 0.0183(6) 0.0019(4) -0.0008(5) 0.0034(4)
O4 0.0189(6) 0.0169(6) 0.0180(6) -0.0034(5) 0.0042(5) 0.0017(4)
C1 0.0149(8) 0.0138(8) 0.0254(9) -0.0027(6) 0.0006(7) 0.0015(6)
C2 0.0168(8) 0.0130(8) 0.0218(8) -0.0017(6) 0.0013(6) 0.0025(6)
C3 0.0146(8) 0.0157(8) 0.0305(9) -0.0014(7) 0.0002(7) 0.0001(6)
C4 0.0200(8) 0.0205(9) 0.0249(9) -0.0053(7) -0.0061(7) 0.0021(6)
C5 0.0236(8) 0.0178(8) 0.0180(8) -0.0014(6) -0.0020(7) 0.0036(6)
C6 0.0187(8) 0.0157(8) 0.0202(8) -0.0006(6) 0.0003(6) 0.0013(6)
C7 0.0143(7) 0.0125(7) 0.0213(8) -0.0023(6) -0.0003(6) 0.0021(6)
C8 0.0173(7) 0.0122(7) 0.0172(8) 0.0007(6) 0.0026(6) 0.0020(6)
C9 0.0167(7) 0.0106(7) 0.0154(7) -0.0008(6) 0.0011(6) 0.0025(6)
C10 0.0167(7) 0.0114(7) 0.0148(7) 0.0021(6) 0.0003(6) 0.0000(6)
C11 0.0162(7) 0.0097(7) 0.0181(8) -0.0018(6) -0.0002(6) 0.0008(6)
C12 0.0154(7) 0.0089(7) 0.0190(8) -0.0009(6) -0.0001(6) 0.0013(6)
C13 0.0149(7) 0.0123(7) 0.0158(7) -0.0023(6) 0.0011(6) 0.0010(6)
C14 0.0121(7) 0.0169(8) 0.0165(8) -0.0009(6) -0.0013(6) -0.0020(6)
C15 0.0176(8) 0.0172(8) 0.0162(8) 0.0007(6) 0.0004(6) -0.0007(6)
C16 0.0216(8) 0.0160(8) 0.0235(8) -0.0016(6) 0.0010(7) 0.0018(6)
C17 0.0185(8) 0.0263(9) 0.0198(8) -0.0069(7) 0.0016(6) 0.0025(7)
C18 0.0186(8) 0.0297(9) 0.0157(8) 0.0034(7) 0.0022(6) 0.0010(7)
C19 0.0186(8) 0.0178(8) 0.0207(8) 0.0018(6) 0.0018(6) -0.0005(6)
C20 0.0167(7) 0.0166(8) 0.0144(7) 0.0018(6) -0.0012(6) -0.0005(6)
C21 0.0214(8) 0.0154(8) 0.0269(9) -0.0003(7) 0.0026(7) 0.0015(6)
C22 0.0185(8) 0.0261(9) 0.0280(9) 0.0008(7) 0.0052(7) 0.0026(7)
C23 0.0196(8) 0.0276(9) 0.0195(8) 0.0040(7) -0.0004(7) -0.0086(7)
C24 0.0288(9) 0.0174(8) 0.0206(8) 0.0002(6) 0.0020(7) -0.0072(7)
C25 0.0236(8) 0.0179(8) 0.0172(8) -0.0018(6) 0.0044(6) -0.0020(6)
C26 0.0190(8) 0.0114(7) 0.0165(8) 0.0034(6) -0.0003(6) -0.0035(6)
C27 0.0203(8) 0.0190(8) 0.0277(9) -0.0038(7) -0.0001(7) 0.0002(6)
C28 0.0191(8) 0.0224(9) 0.0375(10) 0.0000(7) -0.0074(7) 0.0019(7)
C29 0.0268(9) 0.0263(9) 0.0224(9) 0.0038(7) -0.0087(7) -0.0074(7)
C30 0.0252(9) 0.0254(9) 0.0189(8) -0.0018(7) 0.0001(7) -0.0057(7)
C31 0.0182(8) 0.0162(8) 0.0207(8) 0.0009(6) 0.0003(6) -0.0015(6)
C32 0.0179(8) 0.0123(7) 0.0140(7) -0.0009(6) -0.0020(6) -0.0029(6)
C33 0.0201(8) 0.0194(8) 0.0184(8) -0.0007(6) 0.0002(6) -0.0037(6)
C34 0.0320(9) 0.0203(9) 0.0200(8) 0.0032(7) 0.0017(7) -0.0089(7)
C35 0.0340(10) 0.0138(8) 0.0243(9) 0.0036(7) -0.0068(7) -0.0019(7)
C36 0.0237(8) 0.0165(8) 0.0210(8) -0.0037(6) -0.0040(7) 0.0021(6)
C37 0.0186(8) 0.0150(8) 0.0143(7) -0.0018(6) -0.0001(6) -0.0028(6)
O1S 0.0399(7) 0.0160(6) 0.0281(7) 0.0005(5) 0.0067(6) 0.0065(5)
O2S 0.0282(7) 0.0224(6) 0.0282(7) -0.0017(5) 0.0020(5) 0.0068(5)
C1S 0.0382(10) 0.0216(9) 0.0223(9) -0.0001(7) -0.0022(8) -0.0034(7)
C2S 0.0224(8) 0.0179(9) 0.0199(8) -0.0026(6) -0.0050(7) 0.0033(6)
C3S 0.0229(9) 0.0387(11) 0.0312(10) -0.0033(8) 0.0041(8) -0.0023(8)
C4S 0.0307(10) 0.0268(10) 0.0273(9) -0.0037(7) 0.0050(8) -0.0046(7)

loop_
_atom_type_symbol
_atom_type_description
_atom_type_scat_dispersion_real
_atom_type_scat_dispersion_imag
_atom_type_scat_source
C C 0.0033 0.0016 'International Tables Vol C Tables 4.2.6.8 and 6.1.1.4'
H H 0.0000 0.0000 'International Tables Vol C Tables 4.2.6.8 and 6.1.1.4'
O O 0.0106 0.0060 'International Tables Vol C Tables 4.2.6.8 and 6.1.1.4'

loop_
_geom_angle_atom_site_label_1
_geom_angle_atom_site_label_2
_geom_angle_atom_site_label_3
_geom_angle
C1 O2 C8 110.30(12)
C10 O3 H3O 105.4(13)
C13 O4 H4O 101.9(14)
O1 C1 O2 121.48(15)
O1 C1 C2 131.41(15)
O2 C1 C2 107.09(13)
C3 C2 C7 122.96(15)
C3 C2 C1 128.87(14)
C7 C2 C1 108.11(14)
C4 C3 C2 117.14(15)
C4 C3 H3A 121.4
C2 C3 H3A 121.4
C3 C4 C5 120.77(15)
C3 C4 H4A 119.6
C5 C4 H4A 119.6
C6 C5 C4 121.70(15)
C6 C5 H5 119.2
C4 C5 H5 119.2
C5 C6 C7 117.98(15)
C5 C6 H6 121.0
C7 C6 H6 121.0
C2 C7 C6 119.45(14)
C2 C7 C8 107.60(14)
C6 C7 C8 132.95(14)
C9 C8 O2 119.04(13)
C9 C8 C7 134.13(14)
O2 C8 C7 106.82(12)
C8 C9 C13 123.87(14)
C8 C9 C10 125.21(14)
C13 C9 C10 110.69(12)
O3 C10 C14 106.83(12)
O3 C10 C9 111.42(12)
C14 C10 C9 113.96(12)
O3 C10 C11 109.15(12)
C14 C10 C11 113.83(12)
C9 C10 C11 101.64(12)
C12 C11 C20 124.66(14)
C12 C11 C10 112.73(13)
C20 C11 C10 122.30(13)
C11 C12 C26 126.73(14)
C11 C12 C13 112.64(13)
C26 C12 C13 120.57(13)
O4 C13 C12 111.58(11)
O4 C13 C9 112.00(12)
C12 C13 C9 102.22(12)
O4 C13 C32 107.81(12)
C12 C13 C32 110.61(12)
C9 C13 C32 112.63(12)
C15 C14 C19 118.60(14)
C15 C14 C10 120.95(13)
C19 C14 C10 120.42(14)
C16 C15 C14 120.68(15)
C16 C15 H15 119.7
C14 C15 H15 119.7
C17 C16 C15 120.24(15)
C17 C16 H16 119.9
C15 C16 H16 119.9
C18 C17 C16 119.51(15)
C18 C17 H17 120.2
C16 C17 H17 120.2
C17 C18 C19 120.35(15)
C17 C18 H18 119.8
C19 C18 H18 119.8
C18 C19 C14 120.59(15)
C18 C19 H19 119.7
C14 C19 H19 119.7
C25 C20 C21 118.42(14)
C25 C20 C11 119.47(13)
C21 C20 C11 122.02(14)
C22 C21 C20 120.93(15)
C22 C21 H21 119.5
C20 C21 H21 119.5
C23 C22 C21 119.66(15)
C23 C22 H22 120.2
C21 C22 H22 120.2
C24 C23 C22 120.27(15)
C24 C23 H23 119.9
C22 C23 H23 119.9
C23 C24 C25 119.80(15)
C23 C24 H24 120.1
C25 C24 H24 120.1
C20 C25 C24 120.90(15)
C20 C25 H25 119.5
C24 C25 H25 119.5
C31 C26 C27 118.63(15)
C31 C26 C12 121.15(14)
C27 C26 C12 120.20(14)
C28 C27 C26 120.55(16)
C28 C27 H27 119.7
C26 C27 H27 119.7
C29 C28 C27 120.17(16)
C29 C28 H28 119.9
C27 C28 H28 119.9
C30 C29 C28 119.76(16)
C30 C29 H29 120.1
C28 C29 H29 120.1
C29 C30 C31 120.34(16)
C29 C30 H30 119.8
C31 C30 H30 119.8
C30 C31 C26 120.54(15)
C30 C31 H31 119.7
C26 C31 H31 119.7
C33 C32 C37 118.79(14)
C33 C32 C13 121.40(13)
C37 C32 C13 119.80(13)
C34 C33 C32 120.36(15)
C34 C33 H33 119.8
C32 C33 H33 119.8
C35 C34 C33 120.53(15)
C35 C34 H34 119.7
C33 C34 H34 119.7
C34 C35 C36 119.78(15)
C34 C35 H35 120.1
C36 C35 H35 120.1
C37 C36 C35 119.80(15)
C37 C36 H36 120.1
C35 C36 H36 120.1
C36 C37 C32 120.73(14)
C36 C37 H37 119.6
C32 C37 H37 119.6
C2S O2S C3S 117.73(13)
C2S C1S H1S1 109.5
C2S C1S H1S2 109.5
H1S1 C1S H1S2 109.5
C2S C1S H1S3 109.5
H1S1 C1S H1S3 109.5
H1S2 C1S H1S3 109.5
O1S C2S O2S 124.01(15)
O1S C2S C1S 123.78(15)
O2S C2S C1S 112.21(14)
O2S C3S C4S 110.61(14)
O2S C3S H3S1 109.5
C4S C3S H3S1 109.5
O2S C3S H3S2 109.5
C4S C3S H3S2 109.5
H3S1 C3S H3S2 108.1
C3S C4S H4S1 109.5
C3S C4S H4S2 109.5
H4S1 C4S H4S2 109.5
C3S C4S H4S3 109.5
H4S1 C4S H4S3 109.5
H4S2 C4S H4S3 109.5

loop_
_geom_bond_atom_site_label_1
_geom_bond_atom_site_label_2
_geom_bond_distance
O1 C1 1.2018(19)
O2 C1 1.3821(19)
O2 C8 1.4109(18)
O3 C10 1.4361(18)
O3 H3O 0.90(2)
O4 C13 1.4323(18)
O4 H4O 0.89(2)
C1 C2 1.473(2)
C2 C3 1.386(2)
C2 C7 1.389(2)
C3 C4 1.385(2)
C3 H3A 0.9500
C4 C5 1.393(2)
C4 H4A 0.9500
C5 C6 1.387(2)
C5 H5 0.9500
C6 C7 1.397(2)
C6 H6 0.9500
C7 C8 1.468(2)
C8 C9 1.336(2)
C9 C13 1.528(2)
C9 C10 1.532(2)
C10 C14 1.523(2)
C10 C11 1.536(2)
C11 C12 1.335(2)
C11 C20 1.487(2)
C12 C26 1.486(2)
C12 C13 1.526(2)
C13 C32 1.528(2)
C14 C15 1.392(2)
C14 C19 1.394(2)
C15 C16 1.389(2)
C15 H15 0.9500
C16 C17 1.388(2)
C16 H16 0.9500
C17 C18 1.383(2)
C17 H17 0.9500
C18 C19 1.389(2)
C18 H18 0.9500
C19 H19 0.9500
C20 C25 1.390(2)
C20 C21 1.395(2)
C21 C22 1.390(2)
C21 H21 0.9500
C22 C23 1.386(2)
C22 H22 0.9500
C23 C24 1.380(2)
C23 H23 0.9500
C24 C25 1.394(2)
C24 H24 0.9500
C25 H25 0.9500
C26 C31 1.391(2)
C26 C27 1.397(2)
C27 C28 1.386(2)
C27 H27 0.9500
C28 C29 1.384(3)
C28 H28 0.9500
C29 C30 1.380(2)
C29 H29 0.9500
C30 C31 1.388(2)
C30 H30 0.9500
C31 H31 0.9500
C32 C33 1.391(2)
C32 C37 1.394(2)
C33 C34 1.383(2)
C33 H33 0.9500
C34 C35 1.381(3)
C34 H34 0.9500
C35 C36 1.387(2)
C35 H35 0.9500
C36 C37 1.386(2)
C36 H36 0.9500
C37 H37 0.9500
O1S C2S 1.2186(19)
O2S C2S 1.3128(19)
O2S C3S 1.464(2)
C1S C2S 1.496(2)
C1S H1S1 0.9800
C1S H1S2 0.9800
C1S H1S3 0.9800
C3S C4S 1.497(3)
C3S H3S1 0.9900
C3S H3S2 0.9900
C4S H4S1 0.9800
C4S H4S2 0.9800
C4S H4S3 0.9800

loop_
_geom_hbond_atom_site_label_D
_geom_hbond_atom_site_label_H
_geom_hbond_atom_site_label_A
_geom_hbond_distance_DH
_geom_hbond_distance_HA
_geom_hbond_distance_DA
_geom_hbond_angle_DHA
_geom_hbond_site_symmetry_A
O4 H4O O1S 0.89(2) 2.08(2) 2.9566(17) 169.4(19) 1_565
O3 H3O O1S 0.90(2) 1.93(2) 2.8182(17) 170.5(19) 1_565
